data_2005965
loop_
_publ_author_name
'Abram, S.'
'Abram, U.'

_publ_section_title
;
 2-[1-(Thiosemicarbazono)ethyl]pyridinium Chloride
;
_journal_issue 3
_journal_name_full 'Acta Crystallographica Section C'
_journal_page_first 360
_journal_page_last 362
_journal_paper_doi 10.1107/S0108270196014114
_journal_volume 53
_journal_year 1997
_chemical_formula_iupac 'C8 H11 N4 S + , Cl -'
_chemical_formula_sum 'C8 H11 Cl N4 S'
_chemical_formula_weight 230.72
_chemical_name_systematic
;
2-acetylpyridine thiosemicarbazone hydrochloride
;
_space_group_IT_number 14
_symmetry_cell_setting monoclinic
_symmetry_space_group_name_Hall '-P 2yn'
_symmetry_space_group_name_H-M 'P 1 21/n 1'
_audit_creation_method SHELXL
_cell_angle_alpha 90.00
_cell_angle_beta 100.93(2)
_cell_angle_gamma 90.00
_cell_formula_units_Z 4
_cell_length_a 7.767(1)
_cell_length_b 7.882(1)
_cell_length_c 17.431(3)
_cell_measurement_reflns_used 25
_cell_measurement_temperature 293(2)
_cell_measurement_theta_max 15.43
_cell_measurement_theta_min 9.76
_cell_volume 1047.8(3)
_computing_cell_refinement 'CAD4 Software'
_computing_data_collection 'CAD4 Software (Enraf-Nonius, 1989)'
_computing_data_reduction 'CAD4 Software'
_computing_molecular_graphics 'ZORTEP (Zsolnai, 1994)'
_computing_publication_material 'SHELXL93, HELENA, PLATON (Spek, 1994)'
_computing_structure_refinement 'SHELXL93 (Sheldrick, 1993)'
_computing_structure_solution 'SHELXS86 (Sheldrick, 1986)'
_diffrn_ambient_temperature 293(2)
_diffrn_measurement_device CAD4
_diffrn_measurement_method 'omega/2theta scans'
_diffrn_radiation_monochromator graphite
_diffrn_radiation_source 'fine-focus sealed tube'
_diffrn_radiation_type 'Mo K\a'
_diffrn_radiation_wavelength 0.71073
_diffrn_reflns_av_R_equivalents 0.0257
_diffrn_reflns_av_sigmaI/netI 0.0388
_diffrn_reflns_limit_h_max 4
_diffrn_reflns_limit_h_min -9
_diffrn_reflns_limit_k_max 0
_diffrn_reflns_limit_k_min -9
_diffrn_reflns_limit_l_max 20
_diffrn_reflns_limit_l_min -20
_diffrn_reflns_number 1983
_diffrn_reflns_theta_max 25
_diffrn_reflns_theta_min 2.38
_diffrn_standards_decay_% 0
_diffrn_standards_interval_count 400
_diffrn_standards_interval_time 60
_diffrn_standards_number 3
_exptl_absorpt_coefficient_mu 0.530
_exptl_absorpt_correction_type none
_exptl_crystal_colour yellow
_exptl_crystal_density_diffrn 1.463
_exptl_crystal_density_meas ?
_exptl_crystal_description plate
_exptl_crystal_F_000 480
_exptl_crystal_size_max 0.25
_exptl_crystal_size_mid 0.25
_exptl_crystal_size_min 0.15
_refine_diff_density_max .245
_refine_diff_density_min -.222
_refine_ls_extinction_method None
_refine_ls_goodness_of_fit_all 1.121
_refine_ls_goodness_of_fit_obs 1.156
_refine_ls_hydrogen_treatment refined
_refine_ls_matrix_type full
_refine_ls_number_parameters 171
_refine_ls_number_reflns 1811
_refine_ls_number_restraints 0
_refine_ls_restrained_S_all 1.121
_refine_ls_restrained_S_obs 1.156
_refine_ls_R_factor_all 0.0714
_refine_ls_R_factor_obs 0.0381
_refine_ls_shift/esd_max -0.004
_refine_ls_shift/esd_mean 0.000
_refine_ls_structure_factor_coef Fsqd
_refine_ls_weighting_details 'w = 1/[s^2^(Fo^2^)+( 0.0484P)^2^+0.2625P] where P=(Fo^2^+2Fc^2^)/3'
_refine_ls_weighting_scheme calc
_refine_ls_wR_factor_all 0.1032
_refine_ls_wR_factor_obs 0.0892
_reflns_number_observed 1319
_reflns_number_total 1811
_reflns_observed_criterion >2sigma(I)
_cod_data_source_file ab1422.cif
_cod_data_source_block acpytsc
_cod_depositor_comments
;
 Correcting a typo in the _atom_site_aniso_label data item
 by replacing value 'C(l)' with value 'Cl'.

 Antanas Vaitkus,
 2017-01-05

The following automatic conversions were performed:

'_exptl_absorpt_correction_type' value 'None' changed to 'none'
according to /home/saulius/struct/CIF-dictionaries/cif_core.dic
dictionary named 'cif_core.dic' version 2.4.1 from
2010-06-29.

'_geom_bond_publ_flag' value 'Y' changed to 'y'
according to /home/saulius/struct/CIF-dictionaries/cif_core.dic
dictionary named 'cif_core.dic' version 2.4.1 from 2010-06-29 (13
times).

'_geom_angle_publ_flag' value 'Y' changed to 'y' according
to /home/saulius/struct/CIF-dictionaries/cif_core.dic dictionary
named 'cif_core.dic' version 2.4.1 from 2010-06-29 (7 times).

Automatic conversion script
Id: cif_fix_values 1715 2011-07-08 13:25:40Z adriana 

The following automatic conversions were performed:

'_exptl_crystal_density_meas' value 'Not measured' was changed to '?'
- the value is perceived as not measured.

Automatic conversion script
Id: cif_fix_values 3008 2015-01-20 13:52:24Z robertas 

The following automatic conversions were performed:

'_refine_ls_weighting_scheme' value 'calc w = 1/[s^2^(Fo^2^)+(
0.0484P)^2^+0.2625P] where P=(Fo^2^+2Fc^2^)/3' was changed to 'calc'.
New tag '_refine_ls_weighting_details' was created. The value of the
new tag was set to 'w = 1/[s^2^(Fo^2^)+( 0.0484P)^2^+0.2625P] where
P=(Fo^2^+2Fc^2^)/3'.

Automatic conversion script
Id: cif_fix_values 3143 2015-03-26 13:38:13Z robertas 
;
_cod_original_cell_volume 1047.7(3)
_cod_original_sg_symbol_H-M 'P 21/n'
_cod_database_code 2005965

loop_
_symmetry_equiv_pos_as_xyz
'x, y, z'
'x+1/2, -y+1/2, z+1/2'
'-x, -y, -z'
'-x-1/2, y-1/2, -z-1/2'

loop_
_atom_site_aniso_label
_atom_site_aniso_U_11
_atom_site_aniso_U_12
_atom_site_aniso_U_13
_atom_site_aniso_U_22
_atom_site_aniso_U_23
_atom_site_aniso_U_33
Cl 0.0704(6) -0.0095(4) 0.0202(4) 0.0291(4) -0.0036(3) 0.0416(4)
N(1) 0.0342(14) -0.0004(11) 0.0098(10) 0.0266(12) 0.0001(10) 0.0301(12)
C(2) 0.0297(15) 0.0016(12) 0.0065(11) 0.0257(13) 0.0032(12) 0.0301(13)
C(3) 0.044(2) -0.0030(14) 0.0158(14) 0.0259(15) 0.0029(14) 0.043(2)
C(4) 0.044(2) 0.001(2) 0.0194(15) 0.043(2) 0.016(2) 0.046(2)
C(5) 0.045(2) 0.007(2) 0.0166(14) 0.054(2) 0.0042(15) 0.031(2)
C(6) 0.042(2) 0.0029(14) 0.0105(13) 0.036(2) -0.0035(13) 0.0310(15)
C(7) 0.0289(15) 0.0016(12) 0.0084(11) 0.0254(14) 0.0008(12) 0.0315(14)
C(8) 0.058(2) -0.0025(15) 0.014(2) 0.0245(15) -0.0033(14) 0.038(2)
N(9) 0.0352(13) 0.0012(10) 0.0106(10) 0.0252(11) 0.0030(9) 0.0285(12)
N(10) 0.047(2) -0.0026(11) 0.0177(11) 0.0246(12) -0.0003(11) 0.0315(13)
C(11) 0.034(2) 0.0018(13) 0.0107(12) 0.0281(15) 0.0050(13) 0.0324(14)
N(12) 0.058(2) -0.0069(13) 0.0200(13) 0.0274(13) 0.0021(12) 0.037(2)
S(13) 0.0655(6) 0.0007(4) 0.0257(4) 0.0418(5) 0.0052(4) 0.0366(4)

loop_
_atom_site_label
_atom_site_occupancy
_atom_site_fract_x
_atom_site_fract_y
_atom_site_fract_z
_atom_site_U_iso_or_equiv
_atom_site_thermal_displace_type
_atom_site_calc_flag
_atom_site_type_symbol
Cl 1 0.14750(12) 0.64036(9) 0.91297(4) 0.0457(3) Uani d Cl
N(1) 1 0.3037(3) 0.9898(3) 0.90068(13) 0.0299(5) Uani d N
C(2) 1 0.3312(3) 1.1376(3) 0.94046(15) 0.0284(6) Uani d C
C(3) 1 0.4066(4) 1.2688(4) 0.9062(2) 0.0365(7) Uani d C
C(4) 1 0.4510(4) 1.2478(4) 0.8336(2) 0.0431(8) Uani d C
C(5) 1 0.4215(4) 1.0952(4) 0.7956(2) 0.0420(8) Uani d C
C(6) 1 0.3454(4) 0.9676(4) 0.8305(2) 0.0359(7) Uani d C
C(7) 1 0.2821(3) 1.1462(3) 1.01838(15) 0.0283(6) Uani d C
C(8) 1 0.3106(5) 1.3087(4) 1.0624(2) 0.0393(8) Uani d C
N(9) 1 0.2196(3) 1.0064(3) 1.04065(12) 0.0290(5) Uani d N
N(10) 1 0.1751(3) 1.0002(3) 1.11230(13) 0.0330(6) Uani d N
C(11) 1 0.1192(4) 0.8503(3) 1.1391(2) 0.0310(6) Uani d C
N(12) 1 0.0996(4) 0.7207(3) 1.0914(2) 0.0393(6) Uani d N
S(13) 1 0.08345(12) 0.84533(10) 1.23124(4) 0.0459(3) Uani d S
H(1) 1 0.2475(48) 0.9014(48) 0.9210(22) 0.073(12) Uiso d H
H(3) 1 0.4201(42) 1.3671(41) 0.9323(18) 0.052(10) Uiso d H
H(4) 1 0.5039(45) 1.3356(44) 0.8098(20) 0.068(11) Uiso d H
H(5) 1 0.4441(39) 1.0758(37) 0.7461(18) 0.044(9) Uiso d H
H(6) 1 0.3149(42) 0.8607(42) 0.8091(18) 0.052(10) Uiso d H
H(8A) 1 0.4301(52) 1.3322(47) 1.0814(22) 0.073(13) Uiso d H
H(8B) 1 0.2625(43) 1.3950(47) 1.0309(20) 0.059(11) Uiso d H
H(8C) 1 0.2651(47) 1.3112(46) 1.1060(23) 0.072(12) Uiso d H
H(10) 1 0.1916(43) 1.0872(43) 1.1472(19) 0.054(10) Uiso d H
H(12B) 1 0.1141(39) 0.7222(40) 1.0439(20) 0.046(9) Uiso d H
H(12A) 1 0.0520(41) 0.6296(40) 1.1062(18) 0.043(9) Uiso d H

loop_
_atom_type_symbol
_atom_type_description
_atom_type_scat_dispersion_real
_atom_type_scat_dispersion_imag
_atom_type_scat_source
C C .0033 .0016 'International Tables Vol C Tables 4.2.6.8 and 6.1.1.4'
H H .0000 .0000 'International Tables Vol C Tables 4.2.6.8 and 6.1.1.4'
N N .0061 .0033 'International Tables Vol C Tables 4.2.6.8 and 6.1.1.4'
S S .1246 .1234 'International Tables Vol C Tables 4.2.6.8 and 6.1.1.4'
Cl Cl .1484 .1585 'International Tables Vol C Tables 4.2.6.8 and 6.1.1.4'

loop_
_geom_angle_atom_site_label_1
_geom_angle_atom_site_label_2
_geom_angle_atom_site_label_3
_geom_angle
_geom_angle_publ_flag
C(6) N(1) C(2) 122.7(3) ?
C(6) N(1) H(1) 118.(2) ?
C(2) N(1) H(1) 120.(2) ?
N(1) C(2) C(3) 117.6(2) ?
N(1) C(2) C(7) 117.8(2) y
C(3) C(2) C(7) 124.6(2) ?
C(2) C(3) C(4) 120.4(3) ?
C(2) C(3) H(3) 117.(2) ?
C(4) C(3) H(3) 123.(2) ?
C(5) C(4) C(3) 120.0(3) ?
C(5) C(4) H(4) 119.(2) ?
C(3) C(4) H(4) 121.(2) ?
C(6) C(5) C(4) 118.5(3) ?
C(6) C(5) H(5) 118.0(19) ?
C(4) C(5) H(5) 123.5(19) ?
N(1) C(6) C(5) 120.8(3) ?
N(1) C(6) H(6) 113.4(19) ?
C(5) C(6) H(6) 125.7(19) ?
N(9) C(7) C(2) 114.4(2) y
N(9) C(7) C(8) 127.3(2) ?
C(2) C(7) C(8) 118.2(2) ?
C(7) C(8) H(8A) 113.(2) ?
C(7) C(8) H(8B) 109.(2) ?
H(8A) C(8) H(8B) 109.(3) ?
C(7) C(8) H(8C) 114.(3) ?
H(8A) C(8) H(8C) 103.(3) ?
H(8B) C(8) H(8C) 108.(3) ?
C(7) N(9) N(10) 118.8(2) y
N(9) N(10) C(11) 119.8(2) y
N(9) N(10) H(10) 124.(2) ?
C(11) N(10) H(10) 116.(2) ?
N(12) C(11) N(10) 117.5(2) y
N(12) C(11) S(13) 124.7(2) y
N(10) C(11) S(13) 117.8(2) y
C(11) N(12) H(12B) 126.(2) ?
C(11) N(12) H(12A) 118.(2) ?
H(12B) N(12) H(12A) 116.(3) ?

loop_
_geom_bond_atom_site_label_1
_geom_bond_atom_site_label_2
_geom_bond_site_symmetry_2
_geom_bond_distance
_geom_bond_publ_flag
N(1) C(6) . 1.335(3) y
N(1) C(2) . 1.352(3) y
N(1) H(1) . 0.93(4) ?
C(2) C(3) . 1.380(4) y
C(2) C(7) . 1.480(3) y
C(3) C(4) . 1.382(4) y
C(3) H(3) . 0.89(3) ?
C(4) C(5) . 1.372(5) y
C(4) H(4) . 0.94(3) ?
C(5) C(6) . 1.366(4) y
C(5) H(5) . 0.93(3) ?
C(6) H(6) . 0.93(3) ?
C(7) N(9) . 1.293(3) y
C(7) C(8) . 1.488(4) y
C(8) H(8A) . 0.94(4) ?
C(8) H(8B) . 0.91(4) ?
C(8) H(8C) . 0.90(4) ?
N(9) N(10) . 1.358(3) y
N(10) C(11) . 1.371(3) y
N(10) H(10) . 0.91(3) ?
C(11) N(12) . 1.308(4) y
C(11) S(13) . 1.681(3) y
N(12) H(12B) . 0.86(3) ?
N(12) H(12A) . 0.87(3) ?

loop_
_cod_related_entry_id
_cod_related_entry_database
_cod_related_entry_code
1 ChemSpider 30652160
